data_2209222
loop_
_publ_author_name
'Sheng-Zhen Xu'
'Yang-Gen Hu'
'Xiang Wang'
'Ming-Wu Ding'

_publ_section_title
;
 2-Ethoxy-3-phenyl-1-benzothieno[3,2-<i>d</i>]pyrimidin-4(3<i>H</i>)-one
;
_journal_coeditor_code IS2030
_journal_issue 6
_journal_name_full 'Acta Crystallographica Section E'
_journal_page_first o2229
_journal_page_last o2230
_journal_paper_doi 10.1107/S1600536806015959
_journal_volume 62
_journal_year 2006
_chemical_formula_iupac 'C18 H14 N2 O2 S'
_chemical_formula_moiety 'C18 H14 N2 O2 S'
_chemical_formula_sum 'C18 H14 N2 O2 S'
_chemical_formula_weight 322.37
_chemical_melting_point 463
_chemical_name_systematic
;
2-Ethoxy-3-phenyl-1-benzothieno[3,2-d]pyrimidin-4(3H)-one
;
_space_group_IT_number 15
_symmetry_cell_setting monoclinic
_symmetry_space_group_name_Hall '-C 2yc'
_symmetry_space_group_name_H-M 'C 1 2/c 1'
_atom_sites_solution_hydrogens geom
_atom_sites_solution_primary direct
_atom_sites_solution_secondary difmap
_audit_creation_method SHELXL-97
_cell_angle_alpha 90.00
_cell_angle_beta 126.2980(10)
_cell_angle_gamma 90.00
_cell_formula_units_Z 8
_cell_length_a 22.4877(18)
_cell_length_b 11.2298(9)
_cell_length_c 14.8969(12)
_cell_measurement_reflns_used 7441
_cell_measurement_temperature 292(2)
_cell_measurement_theta_max 28.26
_cell_measurement_theta_min 2.25
_cell_volume 3031.9(4)
_computing_cell_refinement 'SAINT (Bruker, 2001)'
_computing_data_collection 'SMART (Bruker, 2001)'
_computing_data_reduction SAINT
_computing_molecular_graphics 'PLATON (Spek, 2003)'
_computing_publication_material 'SHELXTL (Sheldrick, 2001)'
_computing_structure_refinement 'SHELXL97 (Sheldrick, 1997)'
_computing_structure_solution 'SHELXS97 (Sheldrick, 1997)'
_diffrn_ambient_temperature 292(2)
_diffrn_measured_fraction_theta_full 0.987
_diffrn_measured_fraction_theta_max 0.987
_diffrn_measurement_device_type 'Bruker SMART 4K CCD area-detector'
_diffrn_measurement_method '\f and \w'
_diffrn_radiation_monochromator graphite
_diffrn_radiation_source 'fine-focus sealed tube'
_diffrn_radiation_type MoK\a
_diffrn_radiation_wavelength 0.71073
_diffrn_reflns_av_R_equivalents 0.0571
_diffrn_reflns_av_sigmaI/netI 0.0287
_diffrn_reflns_limit_h_max 28
_diffrn_reflns_limit_h_min -29
_diffrn_reflns_limit_k_max 14
_diffrn_reflns_limit_k_min -14
_diffrn_reflns_limit_l_max 19
_diffrn_reflns_limit_l_min -19
_diffrn_reflns_number 16980
_diffrn_reflns_theta_full 28.00
_diffrn_reflns_theta_max 28.00
_diffrn_reflns_theta_min 2.13
_diffrn_standards_number 0
_exptl_absorpt_coefficient_mu 0.225
_exptl_absorpt_correction_T_max 0.9564
_exptl_absorpt_correction_T_min 0.9356
_exptl_absorpt_correction_type multi-scan
_exptl_absorpt_process_details '(SADABS; Sheldrick, 2003)'
_exptl_crystal_colour colorless
_exptl_crystal_density_diffrn 1.412
_exptl_crystal_density_method 'not measured'
_exptl_crystal_description block
_exptl_crystal_F_000 1344
_exptl_crystal_size_max 0.30
_exptl_crystal_size_mid 0.20
_exptl_crystal_size_min 0.20
_refine_diff_density_max 0.212
_refine_diff_density_min -0.345
_refine_ls_extinction_method none
_refine_ls_goodness_of_fit_ref 1.049
_refine_ls_hydrogen_treatment constr
_refine_ls_matrix_type full
_refine_ls_number_parameters 209
_refine_ls_number_reflns 3620
_refine_ls_number_restraints 0
_refine_ls_restrained_S_all 1.049
_refine_ls_R_factor_all 0.0512
_refine_ls_R_factor_gt 0.0451
_refine_ls_shift/su_max 0.000
_refine_ls_shift/su_mean 0.000
_refine_ls_structure_factor_coef Fsqd
_refine_ls_weighting_details 'calc w=1/[\s^2^(Fo^2^)+(0.0671P)^2^+0.7743P] where P=(Fo^2^+2Fc^2^)/3'
_refine_ls_weighting_scheme calc
_refine_ls_wR_factor_gt 0.1165
_refine_ls_wR_factor_ref 0.1204
_reflns_number_gt 3090
_reflns_number_total 3620
_reflns_threshold_expression I>2\s(I)
_cod_data_source_file is2030.cif
_cod_data_source_block I
_cod_depositor_comments
;
The following automatic conversions were performed:
'_symmetry_cell_setting' value 'Monoclinic' changed to 'monoclinic'
according to '/home/saulius/struct/CIF-dictionaries/cif_core.dic'
dictionary named 'cif_core.dic' version 2.4.1 from 2010-06-29.

Automatic conversion script
Id: cif_fix_enum 1527 2010-12-29 10:47:43Z saulius 

The following automatic conversions were performed:

'_symmetry_cell_setting' value 'Monoclinic' changed to 'monoclinic'
according to /home/saulius/struct/CIF-dictionaries/cif_core.dic
dictionary named 'cif_core.dic' version 2.4.1 from 2010-06-29.

Automatic conversion script
Id: cif_fix_values 1715 2011-07-08 13:25:40Z adriana 
;
_cod_original_sg_symbol_H-M 'C 2/c'
_cod_database_code 2209222
_cod_database_fobs_code 2209222

loop_
_symmetry_equiv_pos_as_xyz
'x, y, z'
'-x, y, -z+1/2'
'x+1/2, y+1/2, z'
'-x+1/2, y+1/2, -z+1/2'
'-x, -y, -z'
'x, -y, z-1/2'
'-x+1/2, -y+1/2, -z'
'x+1/2, -y+1/2, z-1/2'

loop_
_atom_site_type_symbol
_atom_site_label
_atom_site_fract_x
_atom_site_fract_y
_atom_site_fract_z
_atom_site_U_iso_or_equiv
_atom_site_adp_type
_atom_site_calc_flag
_atom_site_refinement_flags
_atom_site_occupancy
C C1 -0.02951(7) -0.00160(12) 0.08998(11) 0.0408(3) Uani d . 1
C C2 -0.07988(8) 0.09192(15) 0.04456(12) 0.0494(3) Uani d . 1
H H2 -0.0645 0.1693 0.0704 0.059 Uiso calc R 1
C C3 -0.15289(9) 0.06803(18) -0.03936(14) 0.0594(4) Uani d . 1
H H3 -0.1870 0.1299 -0.0713 0.071 Uiso calc R 1
C C4 -0.17585(8) -0.04851(18) -0.07664(13) 0.0596(4) Uani d . 1
H H4 -0.2254 -0.0631 -0.1327 0.071 Uiso calc R 1
C C5 -0.12722(9) -0.14225(16) -0.03289(13) 0.0546(4) Uani d . 1
H H5 -0.1433 -0.2195 -0.0583 0.066 Uiso calc R 1
C C6 -0.05263(8) -0.11815(13) 0.05129(11) 0.0454(3) Uani d . 1
C C7 0.04878(7) 0.00306(12) 0.17617(10) 0.0380(3) Uani d . 1
C C8 0.08178(8) -0.10584(12) 0.19779(11) 0.0423(3) Uani d . 1
C C9 0.15982(8) -0.12020(12) 0.27669(11) 0.0439(3) Uani d . 1
C C10 0.15544(7) 0.09391(11) 0.30399(10) 0.0373(3) Uani d . 1
C C11 0.27430(7) -0.01167(12) 0.41539(11) 0.0403(3) Uani d . 1
C C12 0.31985(8) 0.05726(13) 0.40266(12) 0.0481(3) Uani d . 1
H H12 0.3001 0.1036 0.3392 0.058 Uiso calc R 1
C C13 0.39512(9) 0.05632(16) 0.48557(15) 0.0597(4) Uani d . 1
H H13 0.4261 0.1032 0.4783 0.072 Uiso calc R 1
C C14 0.42440(9) -0.01378(16) 0.57889(15) 0.0638(5) Uani d . 1
H H14 0.4751 -0.0145 0.6340 0.077 Uiso calc R 1
C C15 0.37891(9) -0.08225(14) 0.59035(13) 0.0592(4) Uani d . 1
H H15 0.3989 -0.1293 0.6535 0.071 Uiso calc R 1
C C16 0.30339(8) -0.08216(12) 0.50884(12) 0.0469(3) Uani d . 1
H H16 0.2726 -0.1289 0.5168 0.056 Uiso calc R 1
C C17 0.15953(8) 0.29895(11) 0.34532(12) 0.0449(3) Uani d . 1
H H17A 0.1901 0.3505 0.4094 0.054 Uiso calc R 1
H H17B 0.1137 0.2850 0.3364 0.054 Uiso calc R 1
C C18 0.14303(10) 0.36009(14) 0.24347(14) 0.0582(4) Uani d . 1
H H18A 0.1859 0.3577 0.2440 0.087 Uiso calc R 1
H H18B 0.1298 0.4415 0.2430 0.087 Uiso calc R 1
H H18C 0.1029 0.3203 0.1782 0.087 Uiso calc R 1
N N1 0.08543(6) 0.10562(10) 0.22964(9) 0.0393(3) Uani d . 1
N N2 0.19518(6) -0.01064(9) 0.33058(9) 0.0394(3) Uani d . 1
O O1 0.19509(6) -0.21130(9) 0.29867(10) 0.0609(3) Uani d . 1
O O2 0.19736(5) 0.18566(8) 0.36566(8) 0.0446(2) Uani d . 1
S S1 0.02024(2) -0.21962(3) 0.11776(3) 0.05381(15) Uani d . 1

loop_
_atom_site_aniso_label
_atom_site_aniso_U_11
_atom_site_aniso_U_22
_atom_site_aniso_U_33
_atom_site_aniso_U_12
_atom_site_aniso_U_13
_atom_site_aniso_U_23
C1 0.0359(7) 0.0508(8) 0.0362(6) -0.0060(5) 0.0216(6) -0.0048(5)
C2 0.0402(7) 0.0582(9) 0.0459(7) 0.0015(6) 0.0233(6) -0.0045(6)
C3 0.0397(8) 0.0809(12) 0.0494(8) 0.0030(8) 0.0219(7) -0.0017(8)
C4 0.0369(7) 0.0915(13) 0.0426(8) -0.0121(8) 0.0194(6) -0.0053(8)
C5 0.0489(8) 0.0674(10) 0.0450(8) -0.0222(7) 0.0263(7) -0.0120(7)
C6 0.0433(7) 0.0516(8) 0.0416(7) -0.0096(6) 0.0253(6) -0.0048(6)
C7 0.0376(7) 0.0394(7) 0.0371(6) -0.0032(5) 0.0221(6) -0.0034(5)
C8 0.0412(7) 0.0367(7) 0.0439(7) -0.0071(5) 0.0223(6) -0.0058(5)
C9 0.0448(7) 0.0341(6) 0.0469(7) -0.0008(5) 0.0238(6) -0.0027(5)
C10 0.0385(6) 0.0339(6) 0.0353(6) -0.0007(5) 0.0197(5) -0.0032(5)
C11 0.0362(7) 0.0373(6) 0.0395(7) 0.0028(5) 0.0181(6) -0.0056(5)
C12 0.0463(8) 0.0479(8) 0.0483(8) -0.0014(6) 0.0270(7) -0.0047(6)
C13 0.0438(8) 0.0603(10) 0.0715(11) -0.0075(7) 0.0322(8) -0.0165(8)
C14 0.0382(8) 0.0599(10) 0.0639(10) 0.0087(7) 0.0141(7) -0.0119(8)
C15 0.0545(9) 0.0483(8) 0.0473(8) 0.0158(7) 0.0151(7) 0.0013(6)
C16 0.0483(8) 0.0389(7) 0.0468(7) 0.0061(6) 0.0245(6) -0.0005(6)
C17 0.0453(7) 0.0324(6) 0.0462(7) -0.0003(5) 0.0212(6) -0.0078(5)
C18 0.0619(10) 0.0451(8) 0.0564(9) -0.0011(7) 0.0289(8) 0.0025(7)
N1 0.0358(6) 0.0370(6) 0.0376(5) -0.0006(4) 0.0176(5) -0.0045(4)
N2 0.0356(6) 0.0343(5) 0.0387(6) 0.0004(4) 0.0168(5) -0.0028(4)
O1 0.0542(7) 0.0362(5) 0.0683(7) 0.0055(4) 0.0232(6) -0.0060(5)
O2 0.0375(5) 0.0350(5) 0.0430(5) -0.0003(4) 0.0139(4) -0.0076(4)
S1 0.0505(2) 0.0386(2) 0.0600(3) -0.01165(14) 0.0259(2) -0.00964(15)

loop_
_atom_type_symbol
_atom_type_description
_atom_type_scat_dispersion_real
_atom_type_scat_dispersion_imag
_atom_type_scat_source
C C 0.0033 0.0016 'International Tables Vol C Tables 4.2.6.8 and 6.1.1.4'
H H 0.0000 0.0000 'International Tables Vol C Tables 4.2.6.8 and 6.1.1.4'
N N 0.0061 0.0033 'International Tables Vol C Tables 4.2.6.8 and 6.1.1.4'
O O 0.0106 0.0060 'International Tables Vol C Tables 4.2.6.8 and 6.1.1.4'
S S 0.1246 0.1234 'International Tables Vol C Tables 4.2.6.8 and 6.1.1.4'

loop_
_geom_angle_atom_site_label_1
_geom_angle_atom_site_label_2
_geom_angle_atom_site_label_3
_geom_angle
C2 C1 C6 120.55(13)
C2 C1 C7 128.29(13)
C6 C1 C7 111.15(12)
C3 C2 C1 118.93(15)
C3 C2 H2 120.5
C1 C2 H2 120.5
C2 C3 C4 120.31(16)
C2 C3 H3 119.8
C4 C3 H3 119.8
C5 C4 C3 121.81(14)
C5 C4 H4 119.1
C3 C4 H4 119.1
C4 C5 C6 118.11(15)
C4 C5 H5 120.9
C6 C5 H5 120.9
C1 C6 C5 120.28(14)
C1 C6 S1 112.45(10)
C5 C6 S1 127.27(13)
N1 C7 C8 124.16(12)
N1 C7 C1 123.24(11)
C8 C7 C1 112.60(11)
C7 C8 C9 121.72(12)
C7 C8 S1 113.31(10)
C9 C8 S1 124.94(10)
O1 C9 N2 121.14(12)
O1 C9 C8 127.18(13)
N2 C9 C8 111.67(11)
N1 C10 O2 121.38(11)
N1 C10 N2 125.90(11)
O2 C10 N2 112.70(11)
C12 C11 C16 120.70(13)
C12 C11 N2 120.16(12)
C16 C11 N2 119.14(13)
C11 C12 C13 119.14(15)
C11 C12 H12 120.4
C13 C12 H12 120.4
C14 C13 C12 120.38(16)
C14 C13 H13 119.8
C12 C13 H13 119.8
C15 C14 C13 120.02(15)
C15 C14 H14 120.0
C13 C14 H14 120.0
C14 C15 C16 120.63(15)
C14 C15 H15 119.7
C16 C15 H15 119.7
C11 C16 C15 119.12(15)
C11 C16 H16 120.4
C15 C16 H16 120.4
O2 C17 C18 111.98(13)
O2 C17 H17A 109.2
C18 C17 H17A 109.2
O2 C17 H17B 109.2
C18 C17 H17B 109.2
H17A C17 H17B 107.9
C17 C18 H18A 109.5
C17 C18 H18B 109.5
H18A C18 H18B 109.5
C17 C18 H18C 109.5
H18A C18 H18C 109.5
H18B C18 H18C 109.5
C10 N1 C7 115.11(11)
C10 N2 C9 121.35(11)
C10 N2 C11 120.52(10)
C9 N2 C11 118.13(10)
C10 O2 C17 116.38(10)
C8 S1 C6 90.46(7)

loop_
_geom_bond_atom_site_label_1
_geom_bond_atom_site_label_2
_geom_bond_distance
C1 C2 1.392(2)
C1 C6 1.400(2)
C1 C7 1.4403(18)
C2 C3 1.379(2)
C2 H2 0.9300
C3 C4 1.396(3)
C3 H3 0.9300
C4 C5 1.373(2)
C4 H4 0.9300
C5 C6 1.4033(19)
C5 H5 0.9300
C6 S1 1.7444(16)
C7 N1 1.3650(16)
C7 C8 1.3664(19)
C8 C9 1.4301(19)
C8 S1 1.7366(13)
C9 O1 1.2147(17)
C9 N2 1.4265(17)
C10 N1 1.2876(16)
C10 O2 1.3300(15)
C10 N2 1.3838(16)
C11 C12 1.384(2)
C11 C16 1.384(2)
C11 N2 1.4493(17)
C12 C13 1.384(2)
C12 H12 0.9300
C13 C14 1.379(3)
C13 H13 0.9300
C14 C15 1.369(3)
C14 H14 0.9300
C15 C16 1.385(2)
C15 H15 0.9300
C16 H16 0.9300
C17 O2 1.4591(15)
C17 C18 1.498(2)
C17 H17A 0.9700
C17 H17B 0.9700
C18 H18A 0.9600
C18 H18B 0.9600
C18 H18C 0.9600

loop_
_geom_torsion_atom_site_label_1
_geom_torsion_atom_site_label_2
_geom_torsion_atom_site_label_3
_geom_torsion_atom_site_label_4
_geom_torsion
C6 C1 C2 C3 -0.2(2)
C7 C1 C2 C3 178.95(14)
C1 C2 C3 C4 1.0(2)
C2 C3 C4 C5 -0.8(2)
C3 C4 C5 C6 -0.2(2)
C2 C1 C6 C5 -0.9(2)
C7 C1 C6 C5 179.87(12)
C2 C1 C6 S1 178.44(11)
C7 C1 C6 S1 -0.82(15)
C4 C5 C6 C1 1.0(2)
C4 C5 C6 S1 -178.16(12)
C2 C1 C7 N1 2.0(2)
C6 C1 C7 N1 -178.85(12)
C2 C1 C7 C8 -177.88(14)
C6 C1 C7 C8 1.30(17)
N1 C7 C8 C9 -2.9(2)
C1 C7 C8 C9 176.94(12)
N1 C7 C8 S1 178.93(10)
C1 C7 C8 S1 -1.22(16)
C7 C8 C9 O1 -176.52(15)
S1 C8 C9 O1 1.4(2)
C7 C8 C9 N2 3.1(2)
S1 C8 C9 N2 -178.98(10)
C16 C11 C12 C13 -0.9(2)
N2 C11 C12 C13 178.97(13)
C11 C12 C13 C14 0.9(2)
C12 C13 C14 C15 -0.5(3)
C13 C14 C15 C16 0.1(2)
C12 C11 C16 C15 0.5(2)
N2 C11 C16 C15 -179.39(12)
C14 C15 C16 C11 -0.1(2)
O2 C10 N1 C7 -177.12(12)
N2 C10 N1 C7 1.9(2)
C8 C7 N1 C10 0.30(19)
C1 C7 N1 C10 -179.54(12)
N1 C10 N2 C9 -1.4(2)
O2 C10 N2 C9 177.65(11)
N1 C10 N2 C11 179.24(13)
O2 C10 N2 C11 -1.71(17)
O1 C9 N2 C10 178.51(14)
C8 C9 N2 C10 -1.13(18)
O1 C9 N2 C11 -2.1(2)
C8 C9 N2 C11 178.24(12)
C12 C11 N2 C10 -60.74(17)
C16 C11 N2 C10 119.17(14)
C12 C11 N2 C9 119.88(14)
C16 C11 N2 C9 -60.21(17)
N1 C10 O2 C17 0.79(18)
N2 C10 O2 C17 -178.31(11)
C18 C17 O2 C10 -78.89(16)
C7 C8 S1 C6 0.63(12)
C9 C8 S1 C6 -177.45(13)
C1 C6 S1 C8 0.13(11)
C5 C6 S1 C8 179.39(14)

loop_
_cod_related_entry_id
_cod_related_entry_database
_cod_related_entry_code
1 ChemSpider 21128154
